data_2216196
loop_
_publ_author_name
'Biswas, Achintesh Narayan'
'Das, Purak'
'Neogi, Debatra Narayan'
'Bhawmick, Rupa'
'Bandyopadhyay, Pinaki'

_publ_section_title 4,4'-Bis[2-(benzylsulfanyl)phenylhydrazono]-2,2'-binaphthalene-1,1'(4<i>H</i>,4'<i>H</i>)-dione
_journal_coeditor_code AT2453
_journal_issue 12
_journal_name_full 'Acta Crystallographica Section E'
_journal_page_first o4554
_journal_page_last o4554
_journal_paper_doi 10.1107/S1600536807054499
_journal_volume 63
_journal_year 2007
_chemical_formula_iupac 'C46 H34 N4 O2 S2'
_chemical_formula_moiety 'C46 H34 N4 O2 S2'
_chemical_formula_sum 'C46 H34 N4 O2 S2'
_chemical_formula_weight 738.89
_chemical_name_systematic
;
4,4'-Bis[2-(benzylsulfanyl)phenylhydrazono]-2,2'-binaphthalene-
1,1'(4H,4'H)-dione
;
_space_group_IT_number 14
_symmetry_cell_setting monoclinic
_symmetry_space_group_name_Hall '-P 2ybc'
_symmetry_space_group_name_H-M 'P 1 21/c 1'
_atom_sites_solution_hydrogens geom
_atom_sites_solution_primary direct
_atom_sites_solution_secondary difmap
_audit_creation_method SHELXL-97
_cell_angle_alpha 90.00
_cell_angle_beta 114.838(4)
_cell_angle_gamma 90.00
_cell_formula_units_Z 2
_cell_length_a 19.184(4)
_cell_length_b 4.6066(10)
_cell_length_c 21.734(5)
_cell_measurement_reflns_used 3027
_cell_measurement_temperature 153(2)
_cell_measurement_theta_max 25.00
_cell_measurement_theta_min 2.07
_cell_volume 1743.0(7)
_computing_cell_refinement 'SAINT (Bruker, 2000)'
_computing_data_collection 'SMART (Bruker, 1998)'
_computing_data_reduction 'SAINT (Bruker, 2000)'
_computing_molecular_graphics 'SHELXTL (Bruker, 1997)'
_computing_publication_material 'SHELXTL (Bruker, 1997)'
_computing_structure_refinement 'SHELXL97 (Sheldrick, 1997)'
_computing_structure_solution 'SHELXL97 (Sheldrick, 1997)'
_diffrn_ambient_temperature 298(2)
_diffrn_measured_fraction_theta_full 0.982
_diffrn_measured_fraction_theta_max 0.982
_diffrn_measurement_device_type 'Bruker SMART APEX CCD area detector'
_diffrn_measurement_method 'phi and omega scans'
_diffrn_radiation_monochromator graphite
_diffrn_radiation_source 'fine-focus sealed tube'
_diffrn_radiation_type MoK\a
_diffrn_radiation_wavelength 0.71073
_diffrn_reflns_av_R_equivalents 0.0608
_diffrn_reflns_av_sigmaI/netI 0.0978
_diffrn_reflns_limit_h_max 22
_diffrn_reflns_limit_h_min -14
_diffrn_reflns_limit_k_max 5
_diffrn_reflns_limit_k_min -5
_diffrn_reflns_limit_l_max 25
_diffrn_reflns_limit_l_min -24
_diffrn_reflns_number 6195
_diffrn_reflns_theta_full 25.00
_diffrn_reflns_theta_max 25.00
_diffrn_reflns_theta_min 2.07
_diffrn_standards_decay_% 0
_diffrn_standards_interval_count 0
_diffrn_standards_interval_time 0
_diffrn_standards_number 0
_exptl_absorpt_coefficient_mu 0.202
_exptl_absorpt_correction_T_max 0.964
_exptl_absorpt_correction_T_min 0.926
_exptl_absorpt_correction_type multi-scan
_exptl_absorpt_process_details '(SADABS; Sheldrick, 1996)'
_exptl_crystal_colour red
_exptl_crystal_density_diffrn 1.408
_exptl_crystal_density_method 'not measured'
_exptl_crystal_description needle
_exptl_crystal_F_000 772
_exptl_crystal_size_max 0.42
_exptl_crystal_size_mid 0.31
_exptl_crystal_size_min 0.19
_refine_diff_density_max 0.324
_refine_diff_density_min -0.289
_refine_ls_extinction_method none
_refine_ls_goodness_of_fit_ref 0.971
_refine_ls_hydrogen_treatment mixed
_refine_ls_matrix_type full
_refine_ls_number_parameters 248
_refine_ls_number_reflns 3027
_refine_ls_number_restraints 0
_refine_ls_restrained_S_all 0.971
_refine_ls_R_factor_all 0.1162
_refine_ls_R_factor_gt 0.0652
_refine_ls_shift/su_max 0.000
_refine_ls_shift/su_mean 0.000
_refine_ls_structure_factor_coef Fsqd
_refine_ls_weighting_details 'calc w=1/[\s^2^(Fo^2^)+(0.0594P)^2^+0.0000P] where P=(Fo^2^+2Fc^2^)/3'
_refine_ls_weighting_scheme calc
_refine_ls_wR_factor_gt 0.1217
_refine_ls_wR_factor_ref 0.1388
_reflns_number_gt 1893
_reflns_number_total 3027
_reflns_threshold_expression I>2sigma(I)
_cod_data_source_file at2453.cif
_cod_data_source_block I
_cod_original_sg_symbol_H-M 'P 21/c'
_cod_database_code 2216196
_cod_database_fobs_code 2216196

loop_
_symmetry_equiv_pos_as_xyz
'x, y, z'
'-x, y+1/2, -z+1/2'
'-x, -y, -z'
'x, -y-1/2, z-1/2'

loop_
_atom_site_type_symbol
_atom_site_label
_atom_site_fract_x
_atom_site_fract_y
_atom_site_fract_z
_atom_site_U_iso_or_equiv
_atom_site_adp_type
_atom_site_calc_flag
_atom_site_refinement_flags
_atom_site_occupancy
H H02 0.298(2) 0.649(8) 0.5023(18) 0.035(12) Uiso d . 1
S S1 0.15711(5) 0.7308(2) 0.42556(4) 0.0214(3) Uani d . 1
N N1 0.37643(16) 0.4567(6) 0.58144(14) 0.0228(8) Uani d . 1
C C12 0.1686(2) 0.4824(8) 0.49127(17) 0.0201(9) Uani d . 1
C C1 0.43806(19) 0.5734(8) 0.57898(17) 0.0204(9) Uani d . 1
C C3 0.50221(19) 0.8952(8) 0.52663(16) 0.0189(8) Uani d . 1
C C10 0.5114(2) 0.4860(8) 0.63407(17) 0.0195(9) Uani d . 1
C C11 0.2422(2) 0.4009(8) 0.53961(17) 0.0196(8) Uani d . 1
N N2 0.30659(17) 0.5246(7) 0.53532(16) 0.0234(8) Uani d . 1
C C8 0.5156(2) 0.2926(8) 0.68462(17) 0.0237(9) Uani d . 1
H H8 0.4709 0.2088 0.6834 0.028 Uiso calc R 1
C C9 0.5792(2) 0.6001(8) 0.63453(17) 0.0210(9) Uani d . 1
C C15 0.1852(2) 0.0758(9) 0.59165(18) 0.0258(9) Uani d . 1
H H15 0.1905 -0.0625 0.6245 0.031 Uiso calc R 1
O O1 0.64011(15) 0.8716(7) 0.58070(15) 0.0543(10) Uani d . 1
C C16 0.2494(2) 0.1971(8) 0.58925(17) 0.0225(9) Uani d . 1
H H16 0.2979 0.1429 0.6210 0.027 Uiso calc R 1
C C4 0.5785(2) 0.7989(8) 0.58052(18) 0.0249(9) Uani d . 1
C C14 0.1119(2) 0.1591(8) 0.54492(18) 0.0255(10) Uani d . 1
H H14 0.0686 0.0787 0.5471 0.031 Uiso calc R 1
C C20 0.1604(2) 0.9702(8) 0.22193(18) 0.0243(9) Uani d . 1
H H20 0.1898 1.1158 0.2148 0.029 Uiso calc R 1
C C2 0.4387(2) 0.7774(8) 0.52924(17) 0.0231(9) Uani d . 1
H H2 0.3913 0.8339 0.4959 0.028 Uiso calc R 1
C C6 0.6527(2) 0.3442(8) 0.73783(18) 0.0268(10) Uani d . 1
H H6 0.6998 0.2997 0.7731 0.032 Uiso calc R 1
C C18 0.1411(2) 0.6237(8) 0.29665(17) 0.0196(8) Uani d . 1
C C13 0.1043(2) 0.3600(8) 0.49592(17) 0.0207(9) Uani d . 1
H H13 0.0555 0.4158 0.4652 0.025 Uiso calc R 1
C C7 0.5857(2) 0.2237(9) 0.73672(17) 0.0260(9) Uani d . 1
H H7 0.5880 0.0974 0.7709 0.031 Uiso calc R 1
C C5 0.6494(2) 0.5284(8) 0.68709(18) 0.0250(9) Uani d . 1
H H5 0.6945 0.6060 0.6878 0.030 Uiso calc R 1
C C17 0.1672(2) 0.4796(8) 0.36412(17) 0.0266(10) Uani d . 1
H H17A 0.2204 0.4212 0.3798 0.032 Uiso calc R 1
H H17B 0.1366 0.3070 0.3602 0.032 Uiso calc R 1
C C23 0.0728(2) 0.5399(8) 0.24326(18) 0.0244(9) Uani d . 1
H H23 0.0428 0.3965 0.2503 0.029 Uiso calc R 1
C C22 0.0486(2) 0.6662(8) 0.17986(18) 0.0238(9) Uani d . 1
H H22 0.0032 0.6062 0.1445 0.029 Uiso calc R 1
C C21 0.0926(2) 0.8822(8) 0.16946(18) 0.0254(9) Uani d . 1
H H21 0.0764 0.9686 0.1270 0.031 Uiso calc R 1
C C19 0.1846(2) 0.8421(8) 0.28492(17) 0.0225(9) Uani d . 1
H H19 0.2304 0.9018 0.3200 0.027 Uiso calc R 1

loop_
_atom_site_aniso_label
_atom_site_aniso_U_11
_atom_site_aniso_U_22
_atom_site_aniso_U_33
_atom_site_aniso_U_12
_atom_site_aniso_U_13
_atom_site_aniso_U_23
S1 0.0238(5) 0.0194(5) 0.0204(5) 0.0035(4) 0.0086(4) 0.0017(4)
N1 0.0170(17) 0.0224(18) 0.0239(17) -0.0004(14) 0.0036(14) 0.0034(15)
C12 0.018(2) 0.020(2) 0.0208(19) 0.0020(16) 0.0069(16) -0.0019(17)
C1 0.0156(19) 0.019(2) 0.026(2) 0.0027(16) 0.0077(16) -0.0025(18)
C3 0.0184(19) 0.018(2) 0.021(2) -0.0009(16) 0.0090(16) -0.0041(16)
C10 0.025(2) 0.017(2) 0.0181(19) 0.0009(17) 0.0109(16) -0.0053(17)
C11 0.018(2) 0.022(2) 0.0200(19) -0.0032(17) 0.0095(16) -0.0048(17)
N2 0.0192(18) 0.027(2) 0.0222(18) 0.0024(15) 0.0066(15) 0.0085(16)
C8 0.023(2) 0.020(2) 0.028(2) 0.0010(17) 0.0105(17) -0.0042(18)
C9 0.023(2) 0.018(2) 0.024(2) -0.0042(17) 0.0116(17) -0.0008(17)
C15 0.029(2) 0.026(2) 0.024(2) -0.0030(19) 0.0118(18) 0.0000(18)
O1 0.0198(16) 0.075(2) 0.059(2) -0.0034(16) 0.0080(14) 0.0415(19)
C16 0.0178(19) 0.026(2) 0.021(2) -0.0006(17) 0.0057(16) 0.0018(17)
C4 0.018(2) 0.023(2) 0.033(2) -0.0027(18) 0.0111(17) 0.0056(18)
C14 0.019(2) 0.034(3) 0.026(2) -0.0074(17) 0.0110(17) -0.0045(19)
C20 0.025(2) 0.024(2) 0.027(2) -0.0033(18) 0.0136(18) 0.0017(19)
C2 0.0180(19) 0.024(2) 0.025(2) 0.0024(18) 0.0062(16) -0.0033(19)
C6 0.019(2) 0.031(2) 0.023(2) 0.0045(18) 0.0014(17) -0.0008(19)
C18 0.024(2) 0.016(2) 0.021(2) 0.0086(17) 0.0121(17) 0.0006(17)
C13 0.0169(19) 0.029(2) 0.0130(19) -0.0043(17) 0.0029(15) -0.0055(17)
C7 0.032(2) 0.028(2) 0.021(2) 0.007(2) 0.0128(17) 0.0062(19)
C5 0.018(2) 0.022(2) 0.031(2) -0.0033(17) 0.0066(17) -0.0005(19)
C17 0.037(2) 0.020(2) 0.025(2) 0.0061(18) 0.0153(18) -0.0008(18)
C23 0.024(2) 0.023(2) 0.033(2) -0.0011(18) 0.0192(18) -0.0004(19)
C22 0.021(2) 0.031(2) 0.022(2) 0.0067(18) 0.0108(16) 0.0009(18)
C21 0.030(2) 0.029(2) 0.020(2) 0.0127(19) 0.0142(18) 0.0057(18)
C19 0.024(2) 0.021(2) 0.021(2) 0.0052(17) 0.0083(17) -0.0019(17)

loop_
_atom_type_symbol
_atom_type_description
_atom_type_scat_dispersion_real
_atom_type_scat_dispersion_imag
_atom_type_scat_source
C C 0.0033 0.0016 'International Tables Vol C Tables 4.2.6.8 and 6.1.1.4'
H H 0.0000 0.0000 'International Tables Vol C Tables 4.2.6.8 and 6.1.1.4'
N N 0.0061 0.0033 'International Tables Vol C Tables 4.2.6.8 and 6.1.1.4'
O O 0.0106 0.0060 'International Tables Vol C Tables 4.2.6.8 and 6.1.1.4'
S S 0.1246 0.1234 'International Tables Vol C Tables 4.2.6.8 and 6.1.1.4'

loop_
_geom_angle_atom_site_label_1
_geom_angle_atom_site_label_2
_geom_angle_atom_site_label_3
_geom_angle_site_symmetry_1
_geom_angle_site_symmetry_3
_geom_angle
C12 S1 C17 . . 99.43(17)
C1 N1 N2 . . 120.6(3)
C13 C12 C11 . . 118.4(3)
C13 C12 S1 . . 120.3(3)
C11 C12 S1 . . 121.3(3)
N1 C1 C2 . . 126.0(3)
N1 C1 C10 . . 115.0(3)
C2 C1 C10 . . 119.0(3)
C2 C3 C3 . 3_676 122.4(4)
C2 C3 C4 . . 116.5(3)
C3 C3 C4 3_676 . 121.2(4)
C8 C10 C9 . . 119.3(3)
C8 C10 C1 . . 122.6(3)
C9 C10 C1 . . 118.1(3)
C16 C11 N2 . . 121.6(3)
C16 C11 C12 . . 119.9(3)
N2 C11 C12 . . 118.5(3)
N1 N2 C11 . . 119.5(3)
N1 N2 H02 . . 123(3)
C11 N2 H02 . . 117(3)
C7 C8 C10 . . 120.6(4)
C7 C8 H8 . . 119.7
C10 C8 H8 . . 119.7
C5 C9 C10 . . 119.6(3)
C5 C9 C4 . . 118.6(3)
C10 C9 C4 . . 121.8(3)
C16 C15 C14 . . 120.3(4)
C16 C15 H15 . . 119.8
C14 C15 H15 . . 119.8
C15 C16 C11 . . 120.4(3)
C15 C16 H16 . . 119.8
C11 C16 H16 . . 119.8
O1 C4 C9 . . 118.5(3)
O1 C4 C3 . . 122.8(3)
C9 C4 C3 . . 118.7(3)
C13 C14 C15 . . 119.7(4)
C13 C14 H14 . . 120.2
C15 C14 H14 . . 120.2
C19 C20 C21 . . 120.0(4)
C19 C20 H20 . . 120.0
C21 C20 H20 . . 120.0
C3 C2 C1 . . 125.8(3)
C3 C2 H2 . . 117.1
C1 C2 H2 . . 117.1
C5 C6 C7 . . 120.2(3)
C5 C6 H6 . . 119.9
C7 C6 H6 . . 119.9
C23 C18 C19 . . 118.2(3)
C23 C18 C17 . . 120.4(3)
C19 C18 C17 . . 121.3(3)
C14 C13 C12 . . 121.3(3)
C14 C13 H13 . . 119.4
C12 C13 H13 . . 119.4
C8 C7 C6 . . 119.7(3)
C8 C7 H7 . . 120.1
C6 C7 H7 . . 120.1
C6 C5 C9 . . 120.5(4)
C6 C5 H5 . . 119.7
C9 C5 H5 . . 119.7
C18 C17 S1 . . 109.9(3)
C18 C17 H17A . . 109.7
S1 C17 H17A . . 109.7
C18 C17 H17B . . 109.7
S1 C17 H17B . . 109.7
H17A C17 H17B . . 108.2
C22 C23 C18 . . 121.2(4)
C22 C23 H23 . . 119.4
C18 C23 H23 . . 119.4
C21 C22 C23 . . 119.6(3)
C21 C22 H22 . . 120.2
C23 C22 H22 . . 120.2
C22 C21 C20 . . 120.2(3)
C22 C21 H21 . . 119.9
C20 C21 H21 . . 119.9
C20 C19 C18 . . 120.8(3)
C20 C19 H19 . . 119.6
C18 C19 H19 . . 119.6

loop_
_geom_bond_atom_site_label_1
_geom_bond_atom_site_label_2
_geom_bond_site_symmetry_2
_geom_bond_distance
_geom_bond_publ_flag
S1 C12 . 1.770(4) ?
S1 C17 . 1.837(4) ?
N1 C1 . 1.320(4) y
N1 N2 . 1.330(4) y
C12 C13 . 1.398(5) ?
C12 C11 . 1.411(5) ?
C1 C2 . 1.436(5) ?
C1 C10 . 1.469(5) ?
C3 C2 . 1.357(5) ?
C3 C3 3_676 1.482(7) y
C3 C4 . 1.507(5) ?
C10 C8 . 1.390(5) ?
C10 C9 . 1.399(5) ?
C11 C16 . 1.393(5) ?
C11 N2 . 1.398(4) y
N2 H02 . 0.88(4) ?
C8 C7 . 1.382(5) ?
C8 H8 . 0.9300 ?
C9 C5 . 1.392(5) ?
C9 C4 . 1.484(5) ?
C15 C16 . 1.372(5) ?
C15 C14 . 1.399(5) ?
C15 H15 . 0.9300 ?
O1 C4 . 1.227(4) ?
C16 H16 . 0.9300 ?
C14 C13 . 1.372(5) ?
C14 H14 . 0.9300 ?
C20 C19 . 1.380(5) ?
C20 C21 . 1.383(5) ?
C20 H20 . 0.9300 ?
C2 H2 . 0.9300 ?
C6 C5 . 1.372(5) ?
C6 C7 . 1.392(5) ?
C6 H6 . 0.9300 ?
C18 C23 . 1.391(5) ?
C18 C19 . 1.398(5) ?
C18 C17 . 1.491(5) ?
C13 H13 . 0.9300 ?
C7 H7 . 0.9300 ?
C5 H5 . 0.9300 ?
C17 H17A . 0.9700 ?
C17 H17B . 0.9700 ?
C23 C22 . 1.384(5) ?
C23 H23 . 0.9300 ?
C22 C21 . 1.383(5) ?
C22 H22 . 0.9300 ?
C21 H21 . 0.9300 ?
C19 H19 . 0.9300 ?

loop_
_geom_hbond_atom_site_label_D
_geom_hbond_atom_site_label_H
_geom_hbond_atom_site_label_A
_geom_hbond_site_symmetry_A
_geom_hbond_distance_DH
_geom_hbond_distance_HA
_geom_hbond_distance_DA
_geom_hbond_angle_DHA
_geom_hbond_publ_flag
N2 H02 S1 . 0.88(4) 2.54(4) 3.012(4) 115(3) yes
C2 H2 O1 3_676 0.93 2.03 2.752(5) 133 yes

loop_
_geom_torsion_atom_site_label_1
_geom_torsion_atom_site_label_2
_geom_torsion_atom_site_label_3
_geom_torsion_atom_site_label_4
_geom_torsion_site_symmetry_1
_geom_torsion
C17 S1 C12 C13 . -95.4(3)
C17 S1 C12 C11 . 83.9(3)
N2 N1 C1 C2 . 0.0(6)
N2 N1 C1 C10 . 178.3(3)
N1 C1 C10 C8 . 0.7(5)
C2 C1 C10 C8 . 179.2(3)
N1 C1 C10 C9 . 179.7(3)
C2 C1 C10 C9 . -1.8(5)
C13 C12 C11 C16 . 1.7(5)
S1 C12 C11 C16 . -177.7(3)
C13 C12 C11 N2 . -179.6(3)
S1 C12 C11 N2 . 1.0(5)
C1 N1 N2 C11 . -179.2(3)
C16 C11 N2 N1 . -3.1(5)
C12 C11 N2 N1 . 178.2(3)
C9 C10 C8 C7 . 3.1(5)
C1 C10 C8 C7 . -177.9(3)
C8 C10 C9 C5 . -2.8(5)
C1 C10 C9 C5 . 178.1(3)
C8 C10 C9 C4 . 177.7(3)
C1 C10 C9 C4 . -1.4(5)
C14 C15 C16 C11 . -1.1(6)
N2 C11 C16 C15 . -179.0(3)
C12 C11 C16 C15 . -0.3(5)
C5 C9 C4 O1 . 6.6(6)
C10 C9 C4 O1 . -173.9(4)
C5 C9 C4 C3 . -175.3(3)
C10 C9 C4 C3 . 4.2(5)
C2 C3 C4 O1 . 174.2(4)
C3 C3 C4 O1 3_676 -5.1(7)
C2 C3 C4 C9 . -3.8(5)
C3 C3 C4 C9 3_676 176.9(4)
C16 C15 C14 C13 . 1.0(5)
C3 C3 C2 C1 3_676 179.9(4)
C4 C3 C2 C1 . 0.7(5)
N1 C1 C2 C3 . -179.5(3)
C10 C1 C2 C3 . 2.2(6)
C15 C14 C13 C12 . 0.5(5)
C11 C12 C13 C14 . -1.8(5)
S1 C12 C13 C14 . 177.6(3)
C10 C8 C7 C6 . -1.4(6)
C5 C6 C7 C8 . -0.6(6)
C7 C6 C5 C9 . 0.9(6)
C10 C9 C5 C6 . 0.9(5)
C4 C9 C5 C6 . -179.6(3)
C23 C18 C17 S1 . -108.6(3)
C19 C18 C17 S1 . 72.3(4)
C12 S1 C17 C18 . 166.4(3)
C19 C18 C23 C22 . 0.7(5)
C17 C18 C23 C22 . -178.4(3)
C18 C23 C22 C21 . -0.9(5)
C23 C22 C21 C20 . 0.4(5)
C19 C20 C21 C22 . 0.1(5)
C21 C20 C19 C18 . -0.2(5)
C23 C18 C19 C20 . -0.2(5)
C17 C18 C19 C20 . 178.9(3)
